data_7020564
loop_
_publ_author_name
'Leeland, James W.'
'Finn, Colin'
'Escuyer, B\'ereng\`ere'
'Kawaguchi, Hiroyuki'
'Nichol, Gary S.'
'Slawin, Alexandra M. Z.'
'Love, Jason B.'

_publ_section_title
;
 Synthesis and structures of transition metal pacman complexes of
 heteroditopic Schiff-base pyrrole macrocycles.
;
_journal_issue 45
_journal_name_full 'Dalton transactions (Cambridge, England : 2003)'
_journal_page_first 13815
_journal_page_last 13831
_journal_paper_doi 10.1039/c2dt31850d
_journal_volume 41
_journal_year 2012
_chemical_formula_moiety 'C70 H79 Mn2 N8 O10'
_chemical_formula_sum 'C70 H79 Mn2 N8 O10'
_chemical_formula_weight 1302.29
_chemical_name_systematic
;
?
;
_space_group_IT_number 14
_symmetry_cell_setting monoclinic
_symmetry_space_group_name_Hall '-P 2ybc'
_symmetry_space_group_name_H-M 'P 1 21/c 1'
_atom_sites_solution_hydrogens geom
_atom_sites_solution_primary direct
_atom_sites_solution_secondary difmap
_audit_creation_method SHELXL-97
_cell_angle_alpha 90.000(5)
_cell_angle_beta 105.979(5)
_cell_angle_gamma 90.000(5)
_cell_formula_units_Z 4
_cell_length_a 25.365(5)
_cell_length_b 12.448(5)
_cell_length_c 20.697(5)
_cell_measurement_reflns_used 23636
_cell_measurement_temperature 150(2)
_cell_measurement_theta_max 73.2589
_cell_measurement_theta_min 1.8101
_cell_volume 6282(3)
_computing_cell_refinement
;
CrysAlisPro, Oxford Diffraction Ltd.,
Version 1.171.33.66 (release 28-04-2010 CrysAlis171 .NET)
(compiled Apr 28 2010,14:27:37)
;
_computing_data_collection
;
CrysAlisPro, Oxford Diffraction Ltd.,
Version 1.171.33.66 (release 28-04-2010 CrysAlis171 .NET)
(compiled Apr 28 2010,14:27:37)
;
_computing_data_reduction
;
CrysAlisPro, Oxford Diffraction Ltd.,
Version 1.171.33.66 (release 28-04-2010 CrysAlis171 .NET)
(compiled Apr 28 2010,14:27:37)
;
_computing_molecular_graphics 'ORTEP (Farrugia, 1997)'
_computing_publication_material 'enCIFer (Allen et al., 2004)'
_computing_structure_refinement 'SHELXL-97 (Sheldrick, 2008)'
_computing_structure_solution 'SIR-92 (Giacovazzo, 1994)'
_diffrn_ambient_temperature 150(2)
_diffrn_detector_area_resol_mean 5.1574
_diffrn_measured_fraction_theta_full 0.986
_diffrn_measured_fraction_theta_max 0.986
_diffrn_measurement_device_type 'SuperNova, Dual, Cu at zero, Atlas'
_diffrn_measurement_method 'omega scans'
_diffrn_radiation_monochromator mirror
_diffrn_radiation_source 'SuperNova (Cu) X-ray Source'
_diffrn_radiation_type CuK\a
_diffrn_radiation_wavelength 1.54180
_diffrn_reflns_av_R_equivalents 0.0460
_diffrn_reflns_av_sigmaI/netI 0.0392
_diffrn_reflns_limit_h_max 31
_diffrn_reflns_limit_h_min -30
_diffrn_reflns_limit_k_max 15
_diffrn_reflns_limit_k_min -15
_diffrn_reflns_limit_l_max 23
_diffrn_reflns_limit_l_min -25
_diffrn_reflns_number 60916
_diffrn_reflns_theta_full 73.41
_diffrn_reflns_theta_max 73.41
_diffrn_reflns_theta_min 1.81
_diffrn_standards_decay_% 0
_diffrn_standards_number 62546
_exptl_absorpt_coefficient_mu 3.818
_exptl_absorpt_correction_T_max 1.00000
_exptl_absorpt_correction_T_min 0.88379
_exptl_absorpt_correction_type multi-scan
_exptl_absorpt_process_details
;
CrysAlisPro, Oxford Diffraction Ltd.,
Version 1.171.33.66 (release 28-04-2010 CrysAlis171 .NET)
(compiled Apr 28 2010,14:27:37)
Empirical absorption correction using spherical harmonics,
implemented in SCALE3 ABSPACK scaling algorithm.
;
_exptl_crystal_colour orange
_exptl_crystal_density_diffrn 1.377
_exptl_crystal_density_method 'not measured'
_exptl_crystal_description block
_exptl_crystal_F_000 2740
_exptl_crystal_size_max 0.2156
_exptl_crystal_size_mid 0.1466
_exptl_crystal_size_min 0.0666
_refine_diff_density_max 0.714
_refine_diff_density_min -0.233
_refine_diff_density_rms 0.047
_refine_ls_extinction_method none
_refine_ls_goodness_of_fit_ref 0.851
_refine_ls_hydrogen_treatment riding
_refine_ls_matrix_type full
_refine_ls_number_parameters 811
_refine_ls_number_reflns 12465
_refine_ls_number_restraints 0
_refine_ls_restrained_S_all 0.851
_refine_ls_R_factor_all 0.0447
_refine_ls_R_factor_gt 0.0332
_refine_ls_shift/su_max 0.002
_refine_ls_shift/su_mean 0.000
_refine_ls_structure_factor_coef Fsqd
_refine_ls_weighting_details 'calc w=1/[\s^2^(Fo^2^)+(0.0628P)^2^+0.0000P] where P=(Fo^2^+2Fc^2^)/3'
_refine_ls_weighting_scheme calc
_refine_ls_wR_factor_gt 0.0829
_refine_ls_wR_factor_ref 0.0861
_reflns_number_gt 9643
_reflns_number_total 12465
_reflns_threshold_expression >2\s(I)
_cod_data_source_file c2dt31850d.txt
_cod_data_source_block jl0024_Mn2(2+2LP)
_cod_database_code 7020564

loop_
_symmetry_equiv_pos_as_xyz
'x, y, z'
'-x, y+1/2, -z+1/2'
'-x, -y, -z'
'x, -y-1/2, z-1/2'

loop_
_atom_site_label
_atom_site_type_symbol
_atom_site_fract_x
_atom_site_fract_y
_atom_site_fract_z
_atom_site_U_iso_or_equiv
_atom_site_adp_type
_atom_site_occupancy
_atom_site_symmetry_multiplicity
_atom_site_calc_flag
_atom_site_refinement_flags
C01 C 0.09010(7) -0.05575(14) 0.78802(9) 0.0270(3) Uani 1 1 d .
H01 H 0.0547 -0.0850 0.7687 0.032 Uiso 1 1 calc R
C02 C 0.09571(7) 0.05023(14) 0.81240(9) 0.0262(3) Uani 1 1 d .
C03 C 0.05643(7) 0.13071(15) 0.80864(9) 0.0293(4) Uani 1 1 d .
H03 H 0.0178 0.1238 0.7910 0.035 Uiso 1 1 calc R
C04 C 0.08512(7) 0.22304(15) 0.83583(9) 0.0293(4) Uani 1 1 d .
H04 H 0.0699 0.2916 0.8400 0.035 Uiso 1 1 calc R
C05 C 0.14093(7) 0.19476(14) 0.85596(8) 0.0238(3) Uani 1 1 d .
C06 C 0.18975(7) 0.26147(13) 0.89423(8) 0.0241(3) Uani 1 1 d .
C07 C 0.17481(7) 0.38136(14) 0.88442(9) 0.0284(4) Uani 1 1 d .
H07A H 0.1654 0.3979 0.8358 0.034 Uiso 1 1 calc R
H07B H 0.1416 0.3944 0.8996 0.034 Uiso 1 1 calc R
C08 C 0.21958(8) 0.45901(15) 0.92145(11) 0.0359(4) Uani 1 1 d .
H08A H 0.2065 0.5331 0.9123 0.054 Uiso 1 1 calc R
H08B H 0.2524 0.4486 0.9060 0.054 Uiso 1 1 calc R
H08C H 0.2285 0.4453 0.9699 0.054 Uiso 1 1 calc R
C09 C 0.20370(7) 0.23079(14) 0.96952(9) 0.0262(3) Uani 1 1 d .
H09A H 0.2115 0.1528 0.9738 0.031 Uiso 1 1 calc R
H09B H 0.2377 0.2689 0.9937 0.031 Uiso 1 1 calc R
C10 C 0.15925(8) 0.25617(17) 1.00398(10) 0.0348(4) Uani 1 1 d .
H10A H 0.1716 0.2341 1.0512 0.052 Uiso 1 1 calc R
H10B H 0.1256 0.2172 0.9815 0.052 Uiso 1 1 calc R
H10C H 0.1519 0.3336 1.0014 0.052 Uiso 1 1 calc R
C11 C 0.23762(6) 0.23475(13) 0.86620(8) 0.0233(3) Uani 1 1 d .
C12 C 0.24935(7) 0.28341(15) 0.81102(9) 0.0287(4) Uani 1 1 d .
H12 H 0.2295 0.3405 0.7848 0.034 Uiso 1 1 calc R
C13 C 0.29557(7) 0.23297(14) 0.80141(9) 0.0274(3) Uani 1 1 d .
H13 H 0.3131 0.2484 0.7674 0.033 Uiso 1 1 calc R
C14 C 0.31106(6) 0.15583(13) 0.85124(8) 0.0237(3) Uani 1 1 d .
C15 C 0.35866(7) 0.09154(14) 0.86865(9) 0.0251(3) Uani 1 1 d .
H15 H 0.3827 0.0906 0.8407 0.030 Uiso 1 1 calc R
C16 C 0.41439(7) -0.03744(14) 0.94097(9) 0.0270(4) Uani 1 1 d .
C17 C 0.44581(8) -0.07031(16) 0.89939(10) 0.0338(4) Uani 1 1 d .
H17 H 0.4380 -0.0430 0.8549 0.041 Uiso 1 1 calc R
C18 C 0.48867(8) -0.14275(18) 0.92199(11) 0.0391(5) Uani 1 1 d .
H18 H 0.5105 -0.1634 0.8934 0.047 Uiso 1 1 calc R
C19 C 0.49942(8) -0.18462(17) 0.98607(11) 0.0382(4) Uani 1 1 d .
H19 H 0.5281 -0.2356 1.0010 0.046 Uiso 1 1 calc R
C20 C 0.46891(8) -0.15298(17) 1.02843(10) 0.0367(4) Uani 1 1 d .
H20 H 0.4767 -0.1814 1.0726 0.044 Uiso 1 1 calc R
C21 C 0.42685(7) -0.07938(15) 1.00616(10) 0.0309(4) Uani 1 1 d .
C22 C 0.41088(8) -0.05613(17) 1.11593(10) 0.0355(4) Uani 1 1 d .
H22A H 0.3989 0.0060 1.1382 0.043 Uiso 1 1 calc R
H22B H 0.4514 -0.0604 1.1318 0.043 Uiso 1 1 calc R
C23 C 0.38622(8) -0.15793(17) 1.13461(10) 0.0379(4) Uani 1 1 d .
H23A H 0.3459 -0.1567 1.1156 0.045 Uiso 1 1 calc R
H23B H 0.4008 -0.2210 1.1161 0.045 Uiso 1 1 calc R
C24 C 0.35745(8) -0.12444(16) 1.23249(10) 0.0345(4) Uani 1 1 d .
H24A H 0.3267 -0.1763 1.2242 0.041 Uiso 1 1 calc R
H24B H 0.3433 -0.0560 1.2099 0.041 Uiso 1 1 calc R
C25 C 0.38059(8) -0.10618(16) 1.30711(11) 0.0361(4) Uani 1 1 d .
H25A H 0.3499 -0.0904 1.3267 0.043 Uiso 1 1 calc R
H25B H 0.3983 -0.1733 1.3279 0.043 Uiso 1 1 calc R
C26 C 0.39579(9) 0.08063(18) 1.30648(12) 0.0446(5) Uani 1 1 d .
H26A H 0.3601 0.0848 1.3172 0.054 Uiso 1 1 calc R
H26B H 0.3892 0.0927 1.2576 0.054 Uiso 1 1 calc R
C27 C 0.43469(9) 0.16652(18) 1.34576(11) 0.0419(5) Uani 1 1 d .
H27A H 0.4193 0.1966 1.3809 0.050 Uiso 1 1 calc R
H27B H 0.4704 0.1329 1.3684 0.050 Uiso 1 1 calc R
C28 C 0.48097(8) 0.2214(2) 1.26812(11) 0.0443(5) Uani 1 1 d .
H28A H 0.4725 0.1486 1.2488 0.053 Uiso 1 1 calc R
H28B H 0.5187 0.2209 1.2986 0.053 Uiso 1 1 calc R
C29 C 0.47683(8) 0.3013(2) 1.21330(10) 0.0458(5) Uani 1 1 d .
H29A H 0.4735 0.3749 1.2299 0.055 Uiso 1 1 calc R
H29B H 0.5099 0.2981 1.1967 0.055 Uiso 1 1 calc R
C30 C 0.41886(7) 0.33202(16) 1.10229(9) 0.0303(4) Uani 1 1 d .
C31 C 0.44872(8) 0.42211(17) 1.09376(11) 0.0372(4) Uani 1 1 d .
H30 H 0.4780 0.4469 1.1299 0.045 Uiso 1 1 calc R
C32 C 0.43594(8) 0.47574(17) 1.03290(11) 0.0388(4) Uani 1 1 d .
H31 H 0.4561 0.5379 1.0277 0.047 Uiso 1 1 calc R
C33 C 0.39399(8) 0.43913(16) 0.97968(10) 0.0347(4) Uani 1 1 d .
H32 H 0.3851 0.4763 0.9380 0.042 Uiso 1 1 calc R
C34 C 0.36483(7) 0.34733(14) 0.98741(9) 0.0288(4) Uani 1 1 d .
H33 H 0.3368 0.3213 0.9502 0.035 Uiso 1 1 calc R
C35 C 0.37580(7) 0.29322(14) 1.04817(9) 0.0264(3) Uani 1 1 d .
C36 C 0.32453(6) 0.19155(14) 1.10515(9) 0.0255(3) Uani 1 1 d .
C37 C 0.28961(7) 0.10464(14) 1.10904(9) 0.0252(3) Uani 1 1 d .
C38 C 0.26141(7) 0.08320(15) 1.15672(9) 0.0290(4) Uani 1 1 d .
H37 H 0.2632 0.1231 1.1964 0.035 Uiso 1 1 calc R
C39 C 0.23007(7) -0.00817(16) 1.13462(9) 0.0302(4) Uani 1 1 d .
H38 H 0.2067 -0.0433 1.1568 0.036 Uiso 1 1 calc R
C40 C 0.23946(7) -0.03861(14) 1.07340(9) 0.0251(3) Uani 1 1 d .
C41 C 0.21071(7) -0.12687(14) 1.02572(8) 0.0248(3) Uani 1 1 d .
C42 C 0.19579(7) -0.21875(15) 1.06820(9) 0.0295(4) Uani 1 1 d .
H41A H 0.2302 -0.2495 1.0973 0.035 Uiso 1 1 calc R
H41B H 0.1751 -0.1877 1.0979 0.035 Uiso 1 1 calc R
C43 C 0.16187(8) -0.30959(16) 1.02760(11) 0.0360(4) Uani 1 1 d .
H42A H 0.1544 -0.3638 1.0583 0.054 Uiso 1 1 calc R
H42B H 0.1822 -0.3425 0.9988 0.054 Uiso 1 1 calc R
H42C H 0.1271 -0.2808 0.9996 0.054 Uiso 1 1 calc R
C44 C 0.15818(7) -0.07867(14) 0.97613(9) 0.0265(3) Uani 1 1 d .
H43A H 0.1694 -0.0176 0.9522 0.032 Uiso 1 1 calc R
H43B H 0.1419 -0.1340 0.9421 0.032 Uiso 1 1 calc R
C45 C 0.11374(7) -0.03940(16) 1.00739(10) 0.0336(4) Uani 1 1 d .
H44A H 0.0828 -0.0107 0.9721 0.050 Uiso 1 1 calc R
H44B H 0.1287 0.0172 1.0402 0.050 Uiso 1 1 calc R
H44C H 0.1011 -0.0994 1.0299 0.050 Uiso 1 1 calc R
C46 C 0.24824(7) -0.16862(13) 0.98528(8) 0.0247(3) Uani 1 1 d .
C47 C 0.28260(7) -0.25881(14) 1.00092(9) 0.0294(4) Uani 1 1 d .
H46 H 0.2861 -0.3058 1.0380 0.035 Uiso 1 1 calc R
C48 C 0.31045(7) -0.26654(15) 0.95212(10) 0.0308(4) Uani 1 1 d .
H47 H 0.3369 -0.3191 0.9495 0.037 Uiso 1 1 calc R
C49 C 0.29189(7) -0.18176(14) 0.90761(9) 0.0263(3) Uani 1 1 d .
C50 C 0.30316(7) -0.16045(14) 0.84616(9) 0.0269(3) Uani 1 1 d .
H49 H 0.3310 -0.1999 0.8339 0.032 Uiso 1 1 calc R
C51 C 0.28825(7) -0.05957(14) 0.74536(9) 0.0267(3) Uani 1 1 d .
C52 C 0.33596(8) -0.08770(15) 0.72853(10) 0.0324(4) Uani 1 1 d .
H51 H 0.3629 -0.1303 0.7586 0.039 Uiso 1 1 calc R
C53 C 0.34449(8) -0.05414(16) 0.66823(11) 0.0377(4) Uani 1 1 d .
H52 H 0.3769 -0.0747 0.6569 0.045 Uiso 1 1 calc R
C54 C 0.30598(9) 0.00899(16) 0.62475(10) 0.0356(4) Uani 1 1 d .
H53 H 0.3120 0.0318 0.5835 0.043 Uiso 1 1 calc R
C55 C 0.25858(8) 0.03945(16) 0.64069(10) 0.0337(4) Uani 1 1 d .
H54 H 0.2324 0.0839 0.6109 0.040 Uiso 1 1 calc R
C56 C 0.24947(7) 0.00472(15) 0.70047(9) 0.0294(4) Uani 1 1 d .
C57 C 0.15392(8) 0.05681(17) 0.67155(10) 0.0371(4) Uani 1 1 d .
H56A H 0.1231 0.0164 0.6805 0.044 Uiso 1 1 calc R
H56B H 0.1568 0.0359 0.6265 0.044 Uiso 1 1 calc R
C58 C 0.14285(8) 0.17494(16) 0.67266(10) 0.0353(4) Uani 1 1 d .
H57A H 0.1375 0.1968 0.7164 0.042 Uiso 1 1 calc R
H57B H 0.1735 0.2170 0.6643 0.042 Uiso 1 1 calc R
C59 C 0.06651(8) 0.28618(17) 0.62700(11) 0.0392(4) Uani 1 1 d .
H58A H 0.0893 0.3490 0.6227 0.047 Uiso 1 1 calc R
H58B H 0.0595 0.2887 0.6717 0.047 Uiso 1 1 calc R
C60 C 0.01301(8) 0.28819(17) 0.57230(12) 0.0423(5) Uani 1 1 d .
H59A H -0.0094 0.3489 0.5808 0.051 Uiso 1 1 calc R
H59B H 0.0209 0.3017 0.5287 0.051 Uiso 1 1 calc R
C61 C -0.03594(9) 0.16863(19) 0.62474(11) 0.0443(5) Uani 1 1 d .
H60A H -0.0606 0.2263 0.6320 0.053 Uiso 1 1 calc R
H60B H -0.0039 0.1650 0.6648 0.053 Uiso 1 1 calc R
C62 C -0.06576(8) 0.06298(18) 0.61515(13) 0.0446(5) Uani 1 1 d .
H61A H -0.0914 0.0624 0.6436 0.053 Uiso 1 1 calc R
H61B H -0.0880 0.0579 0.5678 0.053 Uiso 1 1 calc R
C63 C -0.00229(8) -0.05430(18) 0.58303(10) 0.0386(4) Uani 1 1 d .
H62A H 0.0256 0.0017 0.5841 0.046 Uiso 1 1 calc R
H62B H -0.0277 -0.0568 0.5372 0.046 Uiso 1 1 calc R
C64 C 0.02494(8) -0.16159(17) 0.60111(10) 0.0360(4) Uani 1 1 d .
H63A H -0.0027 -0.2175 0.6016 0.043 Uiso 1 1 calc R
H63B H 0.0448 -0.1825 0.5681 0.043 Uiso 1 1 calc R
C65 C 0.09127(7) -0.23647(15) 0.69768(10) 0.0315(4) Uani 1 1 d .
C66 C 0.08743(8) -0.33911(16) 0.67057(11) 0.0375(4) Uani 1 1 d .
H65 H 0.0617 -0.3537 0.6286 0.045 Uiso 1 1 calc R
C67 C 0.12116(9) -0.42008(16) 0.70472(12) 0.0428(5) Uani 1 1 d .
H66 H 0.1174 -0.4909 0.6869 0.051 Uiso 1 1 calc R
C68 C 0.16051(9) -0.39903(16) 0.76478(12) 0.0416(5) Uani 1 1 d .
H67 H 0.1851 -0.4539 0.7865 0.050 Uiso 1 1 calc R
C69 C 0.16367(8) -0.29759(15) 0.79279(10) 0.0343(4) Uani 1 1 d .
H68 H 0.1903 -0.2834 0.8341 0.041 Uiso 1 1 calc R
C70 C 0.12850(7) -0.21627(14) 0.76146(9) 0.0282(4) Uani 1 1 d .
N1 N 0.13379(6) -0.11411(12) 0.79201(7) 0.0262(3) Uani 1 1 d .
N2 N 0.14766(5) 0.09109(11) 0.84133(7) 0.0231(3) Uani 1 1 d .
N3 N 0.27447(5) 0.15500(11) 0.89077(7) 0.0225(3) Uani 1 1 d .
N4 N 0.36964(5) 0.03341(11) 0.92309(7) 0.0246(3) Uani 1 1 d .
N5 N 0.34424(5) 0.20106(12) 1.05333(7) 0.0248(3) Uani 1 1 d .
N6 N 0.27603(5) 0.02886(11) 1.05826(7) 0.0228(3) Uani 1 1 d .
N7 N 0.25378(6) -0.11976(11) 0.92862(7) 0.0251(3) Uani 1 1 d .
N8 N 0.27573(6) -0.08688(12) 0.80564(7) 0.0255(3) Uani 1 1 d .
O1 O 0.39402(6) -0.04078(12) 1.04415(7) 0.0368(3) Uani 1 1 d .
O2 O 0.39984(5) -0.16538(12) 1.20618(7) 0.0359(3) Uani 1 1 d .
O3 O 0.41940(5) -0.02115(11) 1.32399(7) 0.0367(3) Uani 1 1 d .
O4 O 0.44322(6) 0.25027(12) 1.30411(7) 0.0398(3) Uani 1 1 d .
O5 O 0.42906(5) 0.27409(12) 1.16076(7) 0.0351(3) Uani 1 1 d .
O6 O 0.20414(5) 0.02986(12) 0.72150(7) 0.0354(3) Uani 1 1 d .
O7 O 0.09378(5) 0.19001(11) 0.61972(7) 0.0369(3) Uani 1 1 d .
O8 O -0.01824(6) 0.19210(12) 0.56703(7) 0.0397(3) Uani 1 1 d .
O9 O -0.03177(6) -0.02985(12) 0.63062(8) 0.0412(3) Uani 1 1 d .
O10 O 0.06225(6) -0.15015(11) 0.66636(7) 0.0374(3) Uani 1 1 d .
Mn01 Mn 0.209548(10) -0.02151(2) 0.840652(13) 0.02324(7) Uani 1 1 d .
Mn02 Mn 0.313367(10) 0.06382(2) 0.982192(13) 0.02257(7) Uani 1 1 d .

loop_
_atom_site_aniso_label
_atom_site_aniso_U_11
_atom_site_aniso_U_22
_atom_site_aniso_U_33
_atom_site_aniso_U_23
_atom_site_aniso_U_13
_atom_site_aniso_U_12
C01 0.0255(8) 0.0319(9) 0.0229(8) -0.0016(7) 0.0058(6) -0.0031(7)
C02 0.0237(8) 0.0322(9) 0.0221(8) -0.0028(7) 0.0050(6) -0.0012(6)
C03 0.0228(7) 0.0351(9) 0.0288(9) -0.0030(7) 0.0051(7) 0.0024(7)
C04 0.0266(8) 0.0308(9) 0.0298(9) -0.0027(7) 0.0067(7) 0.0054(7)
C05 0.0238(7) 0.0279(8) 0.0193(8) -0.0002(6) 0.0055(6) 0.0026(6)
C06 0.0243(7) 0.0245(8) 0.0221(8) -0.0022(6) 0.0042(6) 0.0020(6)
C07 0.0288(8) 0.0268(8) 0.0281(9) -0.0015(7) 0.0051(7) 0.0035(7)
C08 0.0395(10) 0.0258(9) 0.0381(11) -0.0056(8) 0.0036(8) 0.0016(7)
C09 0.0255(8) 0.0301(8) 0.0224(8) -0.0015(7) 0.0054(6) 0.0023(6)
C10 0.0328(9) 0.0467(11) 0.0253(9) -0.0034(8) 0.0086(7) 0.0047(8)
C11 0.0230(7) 0.0221(7) 0.0226(8) -0.0027(6) 0.0028(6) -0.0014(6)
C12 0.0287(8) 0.0313(9) 0.0249(9) 0.0038(7) 0.0056(7) 0.0035(7)
C13 0.0284(8) 0.0326(9) 0.0215(8) 0.0014(7) 0.0075(6) -0.0004(7)
C14 0.0238(7) 0.0250(8) 0.0222(8) -0.0030(6) 0.0063(6) -0.0020(6)
C15 0.0237(7) 0.0271(8) 0.0251(8) -0.0033(7) 0.0076(6) -0.0013(6)
C16 0.0226(7) 0.0267(8) 0.0307(9) -0.0003(7) 0.0057(6) 0.0017(6)
C17 0.0326(9) 0.0378(10) 0.0316(10) 0.0014(8) 0.0100(7) 0.0066(8)
C18 0.0331(9) 0.0465(11) 0.0399(11) 0.0009(9) 0.0137(8) 0.0119(8)
C19 0.0302(9) 0.0407(11) 0.0424(11) 0.0018(9) 0.0080(8) 0.0120(8)
C20 0.0329(9) 0.0417(10) 0.0342(10) 0.0055(8) 0.0070(8) 0.0117(8)
C21 0.0259(8) 0.0355(9) 0.0309(9) 0.0000(8) 0.0072(7) 0.0048(7)
C22 0.0343(9) 0.0428(10) 0.0293(10) 0.0036(8) 0.0087(7) 0.0067(8)
C23 0.0351(9) 0.0443(11) 0.0311(10) 0.0013(8) 0.0040(8) 0.0035(8)
C24 0.0309(9) 0.0347(9) 0.0367(10) 0.0029(8) 0.0073(8) 0.0017(7)
C25 0.0361(9) 0.0359(10) 0.0380(11) 0.0030(8) 0.0131(8) 0.0001(8)
C26 0.0376(10) 0.0427(11) 0.0464(12) 0.0068(10) -0.0005(9) -0.0011(9)
C27 0.0418(11) 0.0419(11) 0.0381(11) 0.0051(9) 0.0044(9) -0.0037(9)
C28 0.0289(9) 0.0659(14) 0.0339(11) -0.0036(10) 0.0017(8) -0.0039(9)
C29 0.0319(9) 0.0729(15) 0.0286(10) -0.0022(10) 0.0015(8) -0.0197(10)
C30 0.0244(8) 0.0398(10) 0.0272(9) -0.0052(8) 0.0081(7) -0.0034(7)
C31 0.0294(9) 0.0439(11) 0.0385(11) -0.0112(9) 0.0095(8) -0.0103(8)
C32 0.0396(10) 0.0348(10) 0.0461(12) -0.0060(9) 0.0186(9) -0.0100(8)
C33 0.0390(10) 0.0311(9) 0.0362(10) 0.0002(8) 0.0142(8) -0.0006(8)
C34 0.0281(8) 0.0292(8) 0.0287(9) -0.0039(7) 0.0072(7) 0.0016(7)
C35 0.0214(7) 0.0286(8) 0.0301(9) -0.0056(7) 0.0084(7) -0.0010(6)
C36 0.0212(7) 0.0303(8) 0.0231(8) -0.0022(7) 0.0026(6) 0.0022(6)
C37 0.0231(7) 0.0298(8) 0.0212(8) -0.0024(7) 0.0037(6) 0.0005(6)
C38 0.0282(8) 0.0375(10) 0.0212(8) -0.0062(7) 0.0066(7) -0.0026(7)
C39 0.0291(8) 0.0389(10) 0.0241(9) -0.0023(7) 0.0095(7) -0.0061(7)
C40 0.0218(7) 0.0301(9) 0.0226(8) -0.0002(7) 0.0048(6) -0.0004(6)
C41 0.0250(7) 0.0271(8) 0.0217(8) -0.0001(7) 0.0056(6) -0.0030(6)
C42 0.0305(8) 0.0313(9) 0.0269(9) 0.0033(7) 0.0083(7) -0.0030(7)
C43 0.0367(9) 0.0310(9) 0.0409(11) 0.0012(8) 0.0116(8) -0.0069(7)
C44 0.0255(8) 0.0296(8) 0.0232(8) -0.0004(7) 0.0048(6) -0.0020(6)
C45 0.0276(8) 0.0429(11) 0.0299(10) -0.0005(8) 0.0072(7) 0.0019(7)
C46 0.0263(8) 0.0243(8) 0.0218(8) -0.0012(6) 0.0038(6) -0.0045(6)
C47 0.0348(9) 0.0272(8) 0.0249(9) 0.0020(7) 0.0062(7) 0.0029(7)
C48 0.0323(9) 0.0287(8) 0.0301(9) 0.0001(7) 0.0064(7) 0.0053(7)
C49 0.0255(8) 0.0251(8) 0.0278(9) -0.0021(7) 0.0065(7) 0.0014(6)
C50 0.0278(8) 0.0251(8) 0.0277(9) -0.0041(7) 0.0075(7) 0.0017(6)
C51 0.0322(8) 0.0252(8) 0.0237(8) -0.0036(7) 0.0093(7) -0.0030(7)
C52 0.0342(9) 0.0322(9) 0.0329(10) -0.0015(8) 0.0125(7) -0.0005(7)
C53 0.0398(10) 0.0389(10) 0.0409(11) -0.0048(9) 0.0222(9) -0.0041(8)
C54 0.0465(11) 0.0365(10) 0.0283(10) -0.0021(8) 0.0177(8) -0.0081(8)
C55 0.0397(10) 0.0352(10) 0.0266(9) 0.0016(8) 0.0099(8) -0.0019(8)
C56 0.0323(9) 0.0316(9) 0.0261(9) -0.0034(7) 0.0110(7) -0.0020(7)
C57 0.0346(9) 0.0418(11) 0.0341(10) 0.0037(9) 0.0084(8) -0.0017(8)
C58 0.0331(9) 0.0414(10) 0.0297(10) 0.0000(8) 0.0054(7) -0.0026(8)
C59 0.0345(9) 0.0390(10) 0.0412(11) -0.0005(9) 0.0057(8) -0.0020(8)
C60 0.0355(10) 0.0393(11) 0.0470(12) 0.0054(9) 0.0030(9) -0.0017(8)
C61 0.0434(11) 0.0474(12) 0.0410(12) 0.0041(10) 0.0098(9) 0.0015(9)
C62 0.0331(10) 0.0490(12) 0.0528(13) 0.0090(10) 0.0139(9) 0.0021(9)
C63 0.0355(9) 0.0511(12) 0.0277(10) 0.0053(9) 0.0062(8) -0.0050(8)
C64 0.0333(9) 0.0491(11) 0.0252(9) -0.0069(8) 0.0073(7) -0.0086(8)
C65 0.0313(9) 0.0323(9) 0.0331(10) -0.0058(8) 0.0124(7) -0.0048(7)
C66 0.0399(10) 0.0369(10) 0.0395(11) -0.0124(9) 0.0173(8) -0.0096(8)
C67 0.0514(12) 0.0296(10) 0.0553(14) -0.0123(9) 0.0279(10) -0.0086(9)
C68 0.0516(12) 0.0292(9) 0.0491(13) 0.0018(9) 0.0226(10) 0.0030(8)
C69 0.0384(9) 0.0312(9) 0.0348(10) 0.0027(8) 0.0126(8) -0.0006(7)
C70 0.0301(8) 0.0282(9) 0.0288(9) -0.0038(7) 0.0121(7) -0.0038(7)
N1 0.0281(7) 0.0271(7) 0.0230(7) -0.0027(6) 0.0062(6) -0.0017(6)
N2 0.0219(6) 0.0258(7) 0.0200(7) -0.0006(5) 0.0031(5) 0.0011(5)
N3 0.0231(6) 0.0240(7) 0.0199(7) -0.0009(5) 0.0049(5) 0.0008(5)
N4 0.0215(6) 0.0267(7) 0.0252(7) -0.0014(6) 0.0058(5) 0.0008(5)
N5 0.0218(6) 0.0280(7) 0.0228(7) -0.0027(6) 0.0032(5) 0.0002(5)
N6 0.0215(6) 0.0253(7) 0.0208(7) -0.0007(6) 0.0047(5) 0.0001(5)
N7 0.0256(6) 0.0263(7) 0.0229(7) -0.0001(6) 0.0059(5) 0.0014(5)
N8 0.0270(7) 0.0263(7) 0.0238(7) -0.0022(6) 0.0081(6) -0.0012(5)
O1 0.0364(7) 0.0486(8) 0.0273(7) 0.0094(6) 0.0122(5) 0.0185(6)
O2 0.0333(6) 0.0439(7) 0.0292(7) 0.0069(6) 0.0066(5) 0.0071(6)
O3 0.0314(6) 0.0374(7) 0.0392(8) 0.0008(6) 0.0059(5) 0.0018(5)
O4 0.0444(7) 0.0403(8) 0.0347(7) 0.0016(6) 0.0110(6) -0.0020(6)
O5 0.0248(6) 0.0500(8) 0.0278(7) -0.0038(6) 0.0026(5) -0.0089(5)
O6 0.0343(7) 0.0467(8) 0.0265(7) 0.0064(6) 0.0107(5) 0.0108(6)
O7 0.0302(6) 0.0408(7) 0.0358(7) 0.0018(6) 0.0025(5) 0.0007(5)
O8 0.0345(7) 0.0442(8) 0.0369(8) 0.0047(6) 0.0037(6) -0.0052(6)
O9 0.0394(7) 0.0448(8) 0.0426(8) 0.0081(7) 0.0167(6) 0.0022(6)
O10 0.0399(7) 0.0369(7) 0.0293(7) -0.0062(6) -0.0007(6) -0.0003(6)
Mn01 0.02279(12) 0.02601(13) 0.02023(13) -0.00001(11) 0.00477(9) 0.00385(10)
Mn02 0.02142(12) 0.02756(13) 0.01880(13) 0.00062(10) 0.00566(9) 0.00198(10)

loop_
_atom_type_symbol
_atom_type_description
_atom_type_scat_dispersion_real
_atom_type_scat_dispersion_imag
_atom_type_scat_source
C C 0.0181 0.0091 'International Tables Vol C Tables 4.2.6.8 and 6.1.1.4'
H H 0.0000 0.0000 'International Tables Vol C Tables 4.2.6.8 and 6.1.1.4'
N N 0.0311 0.0180 'International Tables Vol C Tables 4.2.6.8 and 6.1.1.4'
O O 0.0492 0.0322 'International Tables Vol C Tables 4.2.6.8 and 6.1.1.4'
Mn Mn -0.5299 2.8052 'International Tables Vol C Tables 4.2.6.8 and 6.1.1.4'

loop_
_geom_angle_atom_site_label_1
_geom_angle_atom_site_label_2
_geom_angle_atom_site_label_3
_geom_angle
N1 C01 C02 119.88(15)
N1 C01 H01 120.1
C02 C01 H01 120.1
N2 C02 C03 109.82(15)
N2 C02 C01 119.33(15)
C03 C02 C01 130.67(16)
C04 C03 C02 106.46(15)
C04 C03 H03 126.8
C02 C03 H03 126.8
C03 C04 C05 106.53(16)
C03 C04 H04 126.7
C05 C04 H04 126.7
N2 C05 C04 110.66(15)
N2 C05 C06 120.33(14)
C04 C05 C06 128.83(16)
C11 C06 C05 107.66(13)
C11 C06 C07 110.81(14)
C05 C06 C07 108.99(13)
C11 C06 C09 110.18(13)
C05 C06 C09 108.52(14)
C07 C06 C09 110.59(14)
C08 C07 C06 115.18(14)
C08 C07 H07A 108.5
C06 C07 H07A 108.5
C08 C07 H07B 108.5
C06 C07 H07B 108.5
H07A C07 H07B 107.5
C07 C08 H08A 109.5
C07 C08 H08B 109.5
H08A C08 H08B 109.5
C07 C08 H08C 109.5
H08A C08 H08C 109.5
H08B C08 H08C 109.5
C10 C09 C06 115.24(14)
C10 C09 H09A 108.5
C06 C09 H09A 108.5
C10 C09 H09B 108.5
C06 C09 H09B 108.5
H09A C09 H09B 107.5
C09 C10 H10A 109.5
C09 C10 H10B 109.5
H10A C10 H10B 109.5
C09 C10 H10C 109.5
H10A C10 H10C 109.5
H10B C10 H10C 109.5
N3 C11 C12 110.06(15)
N3 C11 C06 123.71(15)
C12 C11 C06 126.18(15)
C13 C12 C11 107.40(15)
C13 C12 H12 126.3
C11 C12 H12 126.3
C14 C13 C12 106.50(16)
C14 C13 H13 126.7
C12 C13 H13 126.7
C13 C14 N3 110.09(15)
C13 C14 C15 129.16(16)
N3 C14 C15 120.43(15)
N4 C15 C14 120.03(16)
N4 C15 H15 120.0
C14 C15 H15 120.0
C17 C16 C21 118.20(16)
C17 C16 N4 125.67(17)
C21 C16 N4 116.11(16)
C16 C17 C18 120.83(19)
C16 C17 H17 119.6
C18 C17 H17 119.6
C19 C18 C17 119.82(19)
C19 C18 H18 120.1
C17 C18 H18 120.1
C20 C19 C18 120.45(18)
C20 C19 H19 119.8
C18 C19 H19 119.8
C19 C20 C21 119.58(19)
C19 C20 H20 120.2
C21 C20 H20 120.2
O1 C21 C20 124.83(18)
O1 C21 C16 114.08(15)
C20 C21 C16 121.10(18)
O1 C22 C23 110.43(17)
O1 C22 H22A 109.6
C23 C22 H22A 109.6
O1 C22 H22B 109.6
C23 C22 H22B 109.6
H22A C22 H22B 108.1
O2 C23 C22 108.73(16)
O2 C23 H23A 109.9
C22 C23 H23A 109.9
O2 C23 H23B 109.9
C22 C23 H23B 109.9
H23A C23 H23B 108.3
O2 C24 C25 108.82(15)
O2 C24 H24A 109.9
C25 C24 H24A 109.9
O2 C24 H24B 109.9
C25 C24 H24B 109.9
H24A C24 H24B 108.3
O3 C25 C24 114.27(17)
O3 C25 H25A 108.7
C24 C25 H25A 108.7
O3 C25 H25B 108.7
C24 C25 H25B 108.7
H25A C25 H25B 107.6
O3 C26 C27 109.06(17)
O3 C26 H26A 109.9
C27 C26 H26A 109.9
O3 C26 H26B 109.9
C27 C26 H26B 109.9
H26A C26 H26B 108.3
O4 C27 C26 112.22(18)
O4 C27 H27A 109.2
C26 C27 H27A 109.2
O4 C27 H27B 109.2
C26 C27 H27B 109.2
H27A C27 H27B 107.9
O4 C28 C29 108.40(19)
O4 C28 H28A 110.0
C29 C28 H28A 110.0
O4 C28 H28B 110.0
C29 C28 H28B 110.0
H28A C28 H28B 108.4
O5 C29 C28 106.76(17)
O5 C29 H29A 110.4
C28 C29 H29A 110.4
O5 C29 H29B 110.4
C28 C29 H29B 110.4
H29A C29 H29B 108.6
O5 C30 C31 123.99(16)
O5 C30 C35 115.82(16)
C31 C30 C35 120.17(18)
C32 C31 C30 120.36(18)
C32 C31 H30 119.8
C30 C31 H30 119.8
C33 C32 C31 120.20(19)
C33 C32 H31 119.9
C31 C32 H31 119.9
C32 C33 C34 119.69(19)
C32 C33 H32 120.2
C34 C33 H32 120.2
C35 C34 C33 121.49(17)
C35 C34 H33 119.3
C33 C34 H33 119.3
C34 C35 C30 118.05(17)
C34 C35 N5 118.99(15)
C30 C35 N5 122.96(17)
N5 C36 C37 120.18(16)
N6 C37 C38 109.76(15)
N6 C37 C36 120.48(16)
C38 C37 C36 129.63(17)
C39 C38 C37 106.36(16)
C39 C38 H37 126.8
C37 C38 H37 126.8
C38 C39 C40 107.10(16)
C38 C39 H38 126.5
C40 C39 H38 126.5
N6 C40 C39 109.83(15)
N6 C40 C41 122.39(15)
C39 C40 C41 127.58(16)
C46 C41 C40 110.03(13)
C46 C41 C42 110.30(14)
C40 C41 C42 108.23(14)
C46 C41 C44 108.64(14)
C40 C41 C44 108.59(14)
C42 C41 C44 111.03(14)
C43 C42 C41 115.02(15)
C43 C42 H41A 108.5
C41 C42 H41A 108.5
C43 C42 H41B 108.5
C41 C42 H41B 108.5
H41A C42 H41B 107.5
C42 C43 H42A 109.5
C42 C43 H42B 109.5
H42A C43 H42B 109.5
C42 C43 H42C 109.5
H42A C43 H42C 109.5
H42B C43 H42C 109.5
C45 C44 C41 116.15(15)
C45 C44 H43A 108.2
C41 C44 H43A 108.2
C45 C44 H43B 108.2
C41 C44 H43B 108.2
H43A C44 H43B 107.4
C44 C45 H44A 109.5
C44 C45 H44B 109.5
H44A C45 H44B 109.5
C44 C45 H44C 109.5
H44A C45 H44C 109.5
H44B C45 H44C 109.5
N7 C46 C47 110.55(16)
N7 C46 C41 123.33(15)
C47 C46 C41 126.11(16)
C48 C47 C46 107.23(16)
C48 C47 H46 126.4
C46 C47 H46 126.4
C47 C48 C49 106.36(16)
C47 C48 H47 126.8
C49 C48 H47 126.8
C48 C49 N7 110.44(16)
C48 C49 C50 128.73(16)
N7 C49 C50 120.57(15)
N8 C50 C49 120.61(16)
N8 C50 H49 119.7
C49 C50 H49 119.7
C52 C51 C56 118.47(17)
C52 C51 N8 125.67(17)
C56 C51 N8 115.82(16)
C53 C52 C51 120.68(18)
C53 C52 H51 119.7
C51 C52 H51 119.7
C54 C53 C52 120.06(19)
C54 C53 H52 120.0
C52 C53 H52 120.0
C53 C54 C55 120.45(19)
C53 C54 H53 119.8
C55 C54 H53 119.8
C54 C55 C56 119.71(18)
C54 C55 H54 120.1
C56 C55 H54 120.1
O6 C56 C55 124.81(17)
O6 C56 C51 114.56(16)
C55 C56 C51 120.62(17)
O6 C57 C58 110.47(16)
O6 C57 H56A 109.6
C58 C57 H56A 109.6
O6 C57 H56B 109.6
C58 C57 H56B 109.6
H56A C57 H56B 108.1
O7 C58 C57 104.18(15)
O7 C58 H57A 110.9
C57 C58 H57A 110.9
O7 C58 H57B 110.9
C57 C58 H57B 110.9
H57A C58 H57B 108.9
O7 C59 C60 107.45(17)
O7 C59 H58A 110.2
C60 C59 H58A 110.2
O7 C59 H58B 110.2
C60 C59 H58B 110.2
H58A C59 H58B 108.5
O8 C60 C59 114.23(17)
O8 C60 H59A 108.7
C59 C60 H59A 108.7
O8 C60 H59B 108.7
C59 C60 H59B 108.7
H59A C60 H59B 107.6
O8 C61 C62 109.50(19)
O8 C61 H60A 109.8
C62 C61 H60A 109.8
O8 C61 H60B 109.8
C62 C61 H60B 109.8
H60A C61 H60B 108.2
O9 C62 C61 115.39(18)
O9 C62 H61A 108.4
C61 C62 H61A 108.4
O9 C62 H61B 108.4
C61 C62 H61B 108.4
H61A C62 H61B 107.5
O9 C63 C64 108.09(16)
O9 C63 H62A 110.1
C64 C63 H62A 110.1
O9 C63 H62B 110.1
C64 C63 H62B 110.1
H62A C63 H62B 108.4
O10 C64 C63 106.65(16)
O10 C64 H63A 110.4
C63 C64 H63A 110.4
O10 C64 H63B 110.4
C63 C64 H63B 110.4
H63A C64 H63B 108.6
O10 C65 C66 124.43(18)
O10 C65 C70 115.94(16)
C66 C65 C70 119.62(19)
C67 C66 C65 120.0(2)
C67 C66 H65 120.0
C65 C66 H65 120.0
C66 C67 C68 120.73(19)
C66 C67 H66 119.6
C68 C67 H66 119.6
C69 C68 C67 119.5(2)
C69 C68 H67 120.3
C67 C68 H67 120.3
C68 C69 C70 121.0(2)
C68 C69 H68 119.5
C70 C69 H68 119.5
C69 C70 N1 118.63(17)
C69 C70 C65 118.93(17)
N1 C70 C65 122.28(16)
C01 N1 C70 119.87(15)
C01 N1 Mn01 110.56(12)
C70 N1 Mn01 129.24(11)
C05 N2 C02 106.53(14)
C05 N2 Mn01 141.21(11)
C02 N2 Mn01 112.00(11)
C11 N3 C14 105.91(14)
C11 N3 Mn02 142.98(12)
C14 N3 Mn02 107.19(10)
C15 N4 C16 122.78(15)
C15 N4 Mn02 112.10(11)
C16 N4 Mn02 125.09(12)
C36 N5 C35 119.06(15)
C36 N5 Mn02 108.98(11)
C35 N5 Mn02 131.76(12)
C40 N6 C37 106.93(14)
C40 N6 Mn02 141.74(12)
C37 N6 Mn02 111.09(11)
C46 N7 C49 105.40(14)
C46 N7 Mn01 143.33(12)
C49 N7 Mn01 106.59(11)
C50 N8 C51 121.81(15)
C50 N8 Mn01 111.98(12)
C51 N8 Mn01 126.17(11)
C21 O1 C22 119.14(14)
C21 O1 Mn02 115.60(11)
C22 O1 Mn02 125.06(11)
C24 O2 C23 112.35(14)
C26 O3 C25 112.99(15)
C27 O4 C28 112.06(18)
C30 O5 C29 117.49(15)
C56 O6 C57 118.50(15)
C56 O6 Mn01 115.38(11)
C57 O6 Mn01 124.15(12)
C59 O7 C58 112.29(15)
C61 O8 C60 114.07(17)
C63 O9 C62 114.74(17)
C65 O10 C64 120.17(15)
N2 Mn01 N8 154.29(6)
N2 Mn01 N7 124.69(6)
N8 Mn01 N7 78.71(6)
N2 Mn01 N1 78.22(6)
N8 Mn01 N1 107.84(6)
N7 Mn01 N1 105.26(6)
N2 Mn01 O6 89.87(5)
N8 Mn01 O6 66.72(5)
N7 Mn01 O6 145.27(5)
N1 Mn01 O6 83.17(5)
N6 Mn02 N4 153.90(6)
N6 Mn02 N3 124.52(5)
N4 Mn02 N3 79.17(6)
N6 Mn02 N5 79.27(6)
N4 Mn02 N5 109.84(5)
N3 Mn02 N5 99.46(6)
N6 Mn02 O1 88.94(5)
N4 Mn02 O1 67.53(5)
N3 Mn02 O1 146.45(5)
N5 Mn02 O1 88.35(5)

loop_
_geom_bond_atom_site_label_1
_geom_bond_atom_site_label_2
_geom_bond_distance
C01 N1 1.308(2)
C01 C02 1.406(3)
C01 H01 0.9500
C02 N2 1.386(2)
C02 C03 1.400(2)
C03 C04 1.393(3)
C03 H03 0.9500
C04 C05 1.406(2)
C04 H04 0.9500
C05 N2 1.347(2)
C05 C06 1.520(2)
C06 C11 1.520(2)
C06 C07 1.539(2)
C06 C09 1.548(2)
C07 C08 1.527(3)
C07 H07A 0.9900
C07 H07B 0.9900
C08 H08A 0.9800
C08 H08B 0.9800
C08 H08C 0.9800
C09 C10 1.524(3)
C09 H09A 0.9900
C09 H09B 0.9900
C10 H10A 0.9800
C10 H10B 0.9800
C10 H10C 0.9800
C11 N3 1.362(2)
C11 C12 1.395(3)
C12 C13 1.391(3)
C12 H12 0.9500
C13 C14 1.385(3)
C13 H13 0.9500
C14 N3 1.396(2)
C14 C15 1.410(2)
C15 N4 1.303(2)
C15 H15 0.9500
C16 C17 1.386(3)
C16 C21 1.399(3)
C16 N4 1.404(2)
C17 C18 1.391(3)
C17 H17 0.9500
C18 C19 1.381(3)
C18 H18 0.9500
C19 C20 1.377(3)
C19 H19 0.9500
C20 C21 1.385(3)
C20 H20 0.9500
C21 O1 1.380(2)
C22 O1 1.441(2)
C22 C23 1.510(3)
C22 H22A 0.9900
C22 H22B 0.9900
C23 O2 1.428(2)
C23 H23A 0.9900
C23 H23B 0.9900
C24 O2 1.426(2)
C24 C25 1.511(3)
C24 H24A 0.9900
C24 H24B 0.9900
C25 O3 1.422(2)
C25 H25A 0.9900
C25 H25B 0.9900
C26 O3 1.406(3)
C26 C27 1.528(3)
C26 H26A 0.9900
C26 H26B 0.9900
C27 O4 1.407(3)
C27 H27A 0.9900
C27 H27B 0.9900
C28 O4 1.412(3)
C28 C29 1.491(3)
C28 H28A 0.9900
C28 H28B 0.9900
C29 O5 1.428(2)
C29 H29A 0.9900
C29 H29B 0.9900
C30 O5 1.371(2)
C30 C31 1.391(3)
C30 C35 1.417(2)
C31 C32 1.383(3)
C31 H30 0.9500
C32 C33 1.381(3)
C32 H31 0.9500
C33 C34 1.394(3)
C33 H32 0.9500
C34 C35 1.386(3)
C34 H33 0.9500
C35 N5 1.420(2)
C36 N5 1.307(2)
C36 C37 1.414(3)
C37 N6 1.383(2)
C37 C38 1.395(3)
C38 C39 1.391(3)
C38 H37 0.9500
C39 C40 1.404(3)
C39 H38 0.9500
C40 N6 1.351(2)
C40 C41 1.522(2)
C41 C46 1.522(3)
C41 C42 1.552(2)
C41 C44 1.561(2)
C42 C43 1.525(3)
C42 H41A 0.9900
C42 H41B 0.9900
C43 H42A 0.9800
C43 H42B 0.9800
C43 H42C 0.9800
C44 C45 1.526(3)
C44 H43A 0.9900
C44 H43B 0.9900
C45 H44A 0.9800
C45 H44B 0.9800
C45 H44C 0.9800
C46 N7 1.362(2)
C46 C47 1.404(2)
C47 C48 1.386(3)
C47 H46 0.9500
C48 C49 1.395(3)
C48 H47 0.9500
C49 N7 1.397(2)
C49 C50 1.403(3)
C50 N8 1.306(2)
C50 H49 0.9500
C51 C52 1.393(3)
C51 C56 1.403(3)
C51 N8 1.411(2)
C52 C53 1.388(3)
C52 H51 0.9500
C53 C54 1.378(3)
C53 H52 0.9500
C54 C55 1.384(3)
C54 H53 0.9500
C55 C56 1.389(3)
C55 H54 0.9500
C56 O6 1.373(2)
C57 O6 1.442(2)
C57 C58 1.498(3)
C57 H56A 0.9900
C57 H56B 0.9900
C58 O7 1.426(2)
C58 H57A 0.9900
C58 H57B 0.9900
C59 O7 1.411(3)
C59 C60 1.509(3)
C59 H58A 0.9900
C59 H58B 0.9900
C60 O8 1.422(3)
C60 H59A 0.9900
C60 H59B 0.9900
C61 O8 1.417(3)
C61 C62 1.503(3)
C61 H60A 0.9900
C61 H60B 0.9900
C62 O9 1.424(3)
C62 H61A 0.9900
C62 H61B 0.9900
C63 O9 1.424(3)
C63 C64 1.503(3)
C63 H62A 0.9900
C63 H62B 0.9900
C64 O10 1.427(2)
C64 H63A 0.9900
C64 H63B 0.9900
C65 O10 1.362(2)
C65 C66 1.388(3)
C65 C70 1.418(3)
C66 C67 1.384(3)
C66 H65 0.9500
C67 C68 1.388(3)
C67 H66 0.9500
C68 C69 1.383(3)
C68 H67 0.9500
C69 C70 1.387(3)
C69 H68 0.9500
C70 N1 1.410(2)
N1 Mn01 2.2293(15)
N2 Mn01 2.1074(14)
N3 Mn02 2.1940(14)
N4 Mn02 2.1536(15)
N5 Mn02 2.2505(15)
N6 Mn02 2.0943(15)
N7 Mn01 2.2235(15)
N8 Mn01 2.1622(15)
O1 Mn02 2.4658(13)
O6 Mn01 2.5145(15)

loop_
_geom_torsion_atom_site_label_1
_geom_torsion_atom_site_label_2
_geom_torsion_atom_site_label_3
_geom_torsion_atom_site_label_4
_geom_torsion
N1 C01 C02 N2 -0.9(3)
N1 C01 C02 C03 173.60(19)
N2 C02 C03 C04 0.1(2)
C01 C02 C03 C04 -174.81(19)
C02 C03 C04 C05 -0.7(2)
C03 C04 C05 N2 1.1(2)
C03 C04 C05 C06 -173.95(17)
N2 C05 C06 C11 41.8(2)
C04 C05 C06 C11 -143.49(18)
N2 C05 C06 C07 162.11(16)
C04 C05 C06 C07 -23.2(3)
N2 C05 C06 C09 -77.40(19)
C04 C05 C06 C09 97.3(2)
C11 C06 C07 C08 -63.1(2)
C05 C06 C07 C08 178.63(16)
C09 C06 C07 C08 59.4(2)
C11 C06 C09 C10 178.64(15)
C05 C06 C09 C10 -63.72(19)
C07 C06 C09 C10 55.8(2)
C05 C06 C11 N3 -90.34(18)
C07 C06 C11 N3 150.56(15)
C09 C06 C11 N3 27.8(2)
C05 C06 C11 C12 86.9(2)
C07 C06 C11 C12 -32.2(2)
C09 C06 C11 C12 -154.94(16)
N3 C11 C12 C13 -0.7(2)
C06 C11 C12 C13 -178.28(15)
C11 C12 C13 C14 -0.6(2)
C12 C13 C14 N3 1.65(19)
C12 C13 C14 C15 -171.82(17)
C13 C14 C15 N4 170.70(17)
N3 C14 C15 N4 -2.2(2)
C21 C16 C17 C18 -0.2(3)
N4 C16 C17 C18 -178.67(18)
C16 C17 C18 C19 1.5(3)
C17 C18 C19 C20 -1.7(3)
C18 C19 C20 C21 0.6(3)
C19 C20 C21 O1 -179.18(19)
C19 C20 C21 C16 0.7(3)
C17 C16 C21 O1 179.00(17)
N4 C16 C21 O1 -2.4(2)
C17 C16 C21 C20 -0.9(3)
N4 C16 C21 C20 177.69(17)
O1 C22 C23 O2 -174.93(14)
O2 C24 C25 O3 68.5(2)
O3 C26 C27 O4 131.17(19)
O4 C28 C29 O5 -78.2(2)
O5 C30 C31 C32 179.64(18)
C35 C30 C31 C32 1.3(3)
C30 C31 C32 C33 -1.1(3)
C31 C32 C33 C34 -0.5(3)
C32 C33 C34 C35 2.0(3)
C33 C34 C35 C30 -1.8(3)
C33 C34 C35 N5 179.11(16)
O5 C30 C35 C34 -178.32(16)
C31 C30 C35 C34 0.2(3)
O5 C30 C35 N5 0.7(3)
C31 C30 C35 N5 179.23(17)
N5 C36 C37 N6 0.1(2)
N5 C36 C37 C38 -175.19(17)
N6 C37 C38 C39 0.3(2)
C36 C37 C38 C39 175.96(17)
C37 C38 C39 C40 -1.0(2)
C38 C39 C40 N6 1.4(2)
C38 C39 C40 C41 -173.56(16)
N6 C40 C41 C46 32.1(2)
C39 C40 C41 C46 -153.57(17)
N6 C40 C41 C42 152.67(15)
C39 C40 C41 C42 -33.0(2)
N6 C40 C41 C44 -86.71(19)
C39 C40 C41 C44 87.6(2)
C46 C41 C42 C43 -64.98(19)
C40 C41 C42 C43 174.60(15)
C44 C41 C42 C43 55.5(2)
C46 C41 C44 C45 176.01(15)
C40 C41 C44 C45 -64.33(19)
C42 C41 C44 C45 54.5(2)
C40 C41 C46 N7 -82.91(19)
C42 C41 C46 N7 157.75(15)
C44 C41 C46 N7 35.8(2)
C40 C41 C46 C47 95.3(2)
C42 C41 C46 C47 -24.1(2)
C44 C41 C46 C47 -145.97(17)
N7 C46 C47 C48 -0.2(2)
C41 C46 C47 C48 -178.53(16)
C46 C47 C48 C49 -0.7(2)
C47 C48 C49 N7 1.3(2)
C47 C48 C49 C50 -172.88(18)
C48 C49 C50 N8 169.28(17)
N7 C49 C50 N8 -4.4(3)
C56 C51 C52 C53 -0.9(3)
N8 C51 C52 C53 -178.48(17)
C51 C52 C53 C54 1.0(3)
C52 C53 C54 C55 0.0(3)
C53 C54 C55 C56 -1.0(3)
C54 C55 C56 O6 179.92(18)
C54 C55 C56 C51 1.0(3)
C52 C51 C56 O6 -179.08(16)
N8 C51 C56 O6 -1.3(2)
C52 C51 C56 C55 0.0(3)
N8 C51 C56 C55 177.73(16)
O6 C57 C58 O7 177.90(15)
O7 C59 C60 O8 49.4(3)
O8 C61 C62 O9 83.3(2)
O9 C63 C64 O10 -62.0(2)
O10 C65 C66 C67 176.07(19)
C70 C65 C66 C67 -2.2(3)
C65 C66 C67 C68 -2.6(3)
C66 C67 C68 C69 4.0(3)
C67 C68 C69 C70 -0.7(3)
C68 C69 C70 N1 -179.54(18)
C68 C69 C70 C65 -4.0(3)
O10 C65 C70 C69 -172.96(17)
C66 C65 C70 C69 5.5(3)
O10 C65 C70 N1 2.4(3)
C66 C65 C70 N1 -179.20(17)
C02 C01 N1 C70 -173.50(16)
C02 C01 N1 Mn01 0.5(2)
C69 C70 N1 C01 -144.66(18)
C65 C70 N1 C01 40.0(3)
C69 C70 N1 Mn01 42.6(2)
C65 C70 N1 Mn01 -132.76(15)
C04 C05 N2 C02 -1.0(2)
C06 C05 N2 C02 174.51(15)
C04 C05 N2 Mn01 172.08(14)
C06 C05 N2 Mn01 -12.4(3)
C03 C02 N2 C05 0.6(2)
C01 C02 N2 C05 176.16(16)
C03 C02 N2 Mn01 -174.79(12)
C01 C02 N2 Mn01 0.8(2)
C12 C11 N3 C14 1.70(18)
C06 C11 N3 C14 179.32(14)
C12 C11 N3 Mn02 154.37(15)
C06 C11 N3 Mn02 -28.0(3)
C13 C14 N3 C11 -2.08(18)
C15 C14 N3 C11 172.05(15)
C13 C14 N3 Mn02 -165.26(11)
C15 C14 N3 Mn02 8.88(18)
C14 C15 N4 C16 175.81(15)
C14 C15 N4 Mn02 -6.2(2)
C17 C16 N4 C15 -12.8(3)
C21 C16 N4 C15 168.75(16)
C17 C16 N4 Mn02 169.54(14)
C21 C16 N4 Mn02 -9.0(2)
C37 C36 N5 C35 175.30(15)
C37 C36 N5 Mn02 -0.18(19)
C34 C35 N5 C36 -133.52(17)
C30 C35 N5 C36 47.4(2)
C34 C35 N5 Mn02 40.8(2)
C30 C35 N5 Mn02 -138.30(15)
C39 C40 N6 C37 -1.19(19)
C41 C40 N6 C37 174.05(14)
C39 C40 N6 Mn02 -174.59(14)
C41 C40 N6 Mn02 0.7(3)
C38 C37 N6 C40 0.57(19)
C36 C37 N6 C40 -175.58(15)
C38 C37 N6 Mn02 176.19(11)
C36 C37 N6 Mn02 0.05(19)
C47 C46 N7 C49 0.92(18)
C41 C46 N7 C49 179.36(14)
C47 C46 N7 Mn01 150.90(15)
C41 C46 N7 Mn01 -30.7(3)
C48 C49 N7 C46 -1.38(19)
C50 C49 N7 C46 173.35(15)
C48 C49 N7 Mn01 -163.21(12)
C50 C49 N7 Mn01 11.52(19)
C49 C50 N8 C51 176.36(15)
C49 C50 N8 Mn01 -6.0(2)
C52 C51 N8 C50 -14.4(3)
C56 C51 N8 C50 168.05(16)
C52 C51 N8 Mn01 168.36(14)
C56 C51 N8 Mn01 -9.2(2)
C20 C21 O1 C22 15.3(3)
C16 C21 O1 C22 -164.65(17)
C20 C21 O1 Mn02 -169.59(16)
C16 C21 O1 Mn02 10.5(2)
C23 C22 O1 C21 -92.9(2)
C23 C22 O1 Mn02 92.47(18)
C25 C24 O2 C23 -164.28(16)
C22 C23 O2 C24 95.54(18)
C27 C26 O3 C25 161.63(18)
C24 C25 O3 C26 68.6(2)
C26 C27 O4 C28 -78.7(2)
C29 C28 O4 C27 165.59(16)
C31 C30 O5 C29 -7.0(3)
C35 C30 O5 C29 171.40(18)
C28 C29 O5 C30 -175.25(17)
C55 C56 O6 C57 25.2(3)
C51 C56 O6 C57 -155.84(16)
C55 C56 O6 Mn01 -170.07(15)
C51 C56 O6 Mn01 8.91(19)
C58 C57 O6 C56 -106.8(2)
C58 C57 O6 Mn01 89.86(18)
C60 C59 O7 C58 -174.76(17)
C57 C58 O7 C59 159.56(17)
C62 C61 O8 C60 -176.96(16)
C59 C60 O8 C61 63.2(2)
C64 C63 O9 C62 -172.12(16)
C61 C62 O9 C63 -72.8(3)
C66 C65 O10 C64 -0.2(3)
C70 C65 O10 C64 178.13(16)
C63 C64 O10 C65 176.86(16)
C05 N2 Mn01 N8 -66.5(2)
C02 N2 Mn01 N8 106.38(15)
C05 N2 Mn01 N7 86.2(2)
C02 N2 Mn01 N7 -100.91(12)
C05 N2 Mn01 N1 -173.27(19)
C02 N2 Mn01 N1 -0.38(12)
C05 N2 Mn01 O6 -90.22(19)
C02 N2 Mn01 O6 82.67(12)
C50 N8 Mn01 N2 166.51(12)
C51 N8 Mn01 N2 -16.0(2)
C50 N8 Mn01 N7 9.12(11)
C51 N8 Mn01 N7 -173.38(14)
C50 N8 Mn01 N1 -93.46(12)
C51 N8 Mn01 N1 84.05(14)
C50 N8 Mn01 O6 -167.53(13)
C51 N8 Mn01 O6 9.98(12)
C46 N7 Mn01 N2 31.5(2)
C49 N7 Mn01 N2 -178.77(10)
C46 N7 Mn01 N8 -160.2(2)
C49 N7 Mn01 N8 -10.47(10)
C46 N7 Mn01 N1 -54.6(2)
C49 N7 Mn01 N1 95.15(11)
C46 N7 Mn01 O6 -154.83(17)
C49 N7 Mn01 O6 -5.06(16)
C01 N1 Mn01 N2 -0.06(12)
C70 N1 Mn01 N2 173.23(16)
C01 N1 Mn01 N8 -154.19(12)
C70 N1 Mn01 N8 19.10(16)
C01 N1 Mn01 N7 123.02(12)
C70 N1 Mn01 N7 -63.69(16)
C01 N1 Mn01 O6 -91.36(12)
C70 N1 Mn01 O6 81.93(15)
C56 O6 Mn01 N2 159.27(13)
C57 O6 Mn01 N2 -36.95(14)
C56 O6 Mn01 N8 -9.78(12)
C57 O6 Mn01 N8 153.99(15)
C56 O6 Mn01 N7 -15.56(17)
C57 O6 Mn01 N7 148.21(13)
C56 O6 Mn01 N1 -122.57(13)
C57 O6 Mn01 N1 41.20(14)
C40 N6 Mn02 N4 -73.4(2)
C37 N6 Mn02 N4 113.37(14)
C40 N6 Mn02 N3 78.95(19)
C37 N6 Mn02 N3 -94.27(11)
C40 N6 Mn02 N5 173.12(19)
C37 N6 Mn02 N5 -0.10(10)
C40 N6 Mn02 O1 -98.36(18)
C37 N6 Mn02 O1 88.42(11)
C15 N4 Mn02 N6 165.35(12)
C16 N4 Mn02 N6 -16.7(2)
C15 N4 Mn02 N3 8.25(11)
C16 N4 Mn02 N3 -173.83(14)
C15 N4 Mn02 N5 -88.00(12)
C16 N4 Mn02 N5 89.92(14)
C15 N4 Mn02 O1 -167.49(13)
C16 N4 Mn02 O1 10.42(12)
C11 N3 Mn02 N6 30.8(2)
C14 N3 Mn02 N6 -176.71(10)
C11 N3 Mn02 N4 -161.17(19)
C14 N3 Mn02 N4 -8.70(10)
C11 N3 Mn02 N5 -52.60(19)
C14 N3 Mn02 N5 99.87(11)
C11 N3 Mn02 O1 -154.04(16)
C14 N3 Mn02 O1 -1.58(16)
C36 N5 Mn02 N6 0.15(11)
C35 N5 Mn02 N6 -174.55(15)
C36 N5 Mn02 N4 -154.44(11)
C35 N5 Mn02 N4 30.85(15)
C36 N5 Mn02 N3 123.74(11)
C35 N5 Mn02 N3 -50.97(15)
C36 N5 Mn02 O1 -89.08(11)
C35 N5 Mn02 O1 96.22(14)
C21 O1 Mn02 N6 157.49(13)
C22 O1 Mn02 N6 -27.70(15)
C21 O1 Mn02 N4 -10.92(12)
C22 O1 Mn02 N4 163.89(16)
C21 O1 Mn02 N3 -18.50(18)
C22 O1 Mn02 N3 156.31(13)
C21 O1 Mn02 N5 -123.22(13)
C22 O1 Mn02 N5 51.59(15)
